data_2100793
loop_
_publ_author_name
'Gladyshevskii, R. E.'
'Cenzual, K.'
'Parth\'e, E.'

_publ_section_title
;
 LaNi~2~Al~3~, a ternary substitution variant of the orthorhombic
 BaZn~5~ type
;
_journal_issue 4
_journal_name_full 'Acta Crystallographica Section B'
_journal_page_first 389
_journal_page_last 392
_journal_paper_doi 10.1107/S0108768192001502
_journal_volume 48
_journal_year 1992
_chemical_formula_sum 'Al3 La Ni2'
_chemical_formula_weight 337.28
_symmetry_cell_setting orthorhombic
_symmetry_space_group_name_Hall '-C 2c 2'
_symmetry_space_group_name_H-M 'C m c m'
_cell_angle_alpha 90
_cell_angle_beta 90
_cell_angle_gamma 90
_cell_formula_units_Z 4
_cell_length_a 10.1730(10)
_cell_length_b 7.8340(10)
_cell_length_c 5.1374(7)
_cell_volume 409.43(9)
_diffrn_radiation_type Mo
_diffrn_radiation_wavelength 0.71073
_exptl_absorpt_coefficient_mu 19.249
_exptl_crystal_density_diffrn 5.471
_exptl_crystal_F_000 608
_cod_data_source_file du0308.cif
_cod_data_source_block du0308a
_cod_original_formula_sum 'Al3 La1 Ni2'
_cod_database_code 2100793

loop_
_atom_site_label
_atom_site_fract_x
_atom_site_fract_y
_atom_site_fract_z
_atom_site_U_iso_or_equiv
Al(1) .1968(5) .2790(5) .25 .0080(10)
Ni .2003(2) .0 .0 .0069(5)
Al(2) .0 .0601(8) .25 .006(2)
La .0 .6538(2) .25 .0070(4)
